data_7220728
loop_
_publ_author_name
'Zhang, Li'
'Zheng, Jia-Dan'
'Chen, Yi-Ting'
'Zheng, Sheng-Run'
'Fan, Jun'
'Zhang, Wei-Guang'

_publ_section_title
;
 Syntheses, structures, and properties of nine d10or p-block coordination
 polymers based on a ligand containing both terpyridyl and sulfo groups
;
_journal_issue 29
_journal_name_full CrystEngComm
_journal_page_first 5538
_journal_paper_doi 10.1039/C5CE00767D
_journal_volume 17
_journal_year 2015
_chemical_formula_moiety 'C21 H13 Ag N3 O6 S2, 30(H2O)'
_chemical_formula_sum 'C21 H73 Ag N3 O36 S2'
_chemical_formula_weight 1115.81
_chemical_name_systematic
; 
 ? 
;
_space_group_IT_number 15
_symmetry_cell_setting monoclinic
_symmetry_space_group_name_Hall '-C 2yc'
_symmetry_space_group_name_H-M 'C 1 2/c 1'
_atom_sites_solution_hydrogens geom
_atom_sites_solution_primary direct
_atom_sites_solution_secondary difmap
_audit_creation_method SHELXL-97
_audit_update_record
;
2015-06-08 deposited with the CCDC.
2015-06-09 downloaded from the CCDC.
;
_cell_angle_alpha 90.00
_cell_angle_beta 95.622(6)
_cell_angle_gamma 90.00
_cell_formula_units_Z 8
_cell_length_a 36.038(12)
_cell_length_b 19.963(7)
_cell_length_c 8.853(3)
_cell_measurement_reflns_used 845
_cell_measurement_temperature 293(2)
_cell_measurement_theta_max 14.33
_cell_measurement_theta_min 2.34
_cell_volume 6338(4)
_computing_cell_refinement 'Bruker SAINT'
_computing_data_collection 'Bruker APEX2'
_computing_data_reduction 'Bruker SAINT'
_computing_molecular_graphics 'Bruker SHELXTL'
_computing_publication_material 'Bruker SHELXTL'
_computing_structure_refinement 'SHELXL-97 (Sheldrick, 2008)'
_computing_structure_solution 'SHELXS-97 (Sheldrick, 2008)'
_diffrn_ambient_temperature 293(2)
_diffrn_measured_fraction_theta_full 0.998
_diffrn_measured_fraction_theta_max 0.998
_diffrn_measurement_device_type 'Bruker APEX-II CCD'
_diffrn_measurement_method '\f and \w scans'
_diffrn_radiation_monochromator graphite
_diffrn_radiation_source 'fine-focus sealed tube'
_diffrn_radiation_type MoK\a
_diffrn_radiation_wavelength 0.71073
_diffrn_reflns_av_R_equivalents 0.1152
_diffrn_reflns_av_sigmaI/netI 0.1654
_diffrn_reflns_limit_h_max 41
_diffrn_reflns_limit_h_min -42
_diffrn_reflns_limit_k_max 17
_diffrn_reflns_limit_k_min -23
_diffrn_reflns_limit_l_max 10
_diffrn_reflns_limit_l_min -10
_diffrn_reflns_number 15863
_diffrn_reflns_theta_full 25.00
_diffrn_reflns_theta_max 25.00
_diffrn_reflns_theta_min 1.14
_exptl_absorpt_coefficient_mu 0.926
_exptl_absorpt_correction_T_max 0.8014
_exptl_absorpt_correction_T_min 0.7685
_exptl_absorpt_correction_type multi-scan
_exptl_crystal_colour pale-yellow
_exptl_crystal_density_diffrn 2.339
_exptl_crystal_density_method 'not measured'
_exptl_crystal_description block
_exptl_crystal_F_000 4696
_exptl_crystal_size_max 0.30
_exptl_crystal_size_mid 0.28
_exptl_crystal_size_min 0.25
_platon_squeeze_details
;
The disordered solvent that was removed from the asymmetric unit 
is about 27 water molecules
;
_refine_diff_density_max 1.315
_refine_diff_density_min -0.797
_refine_diff_density_rms 0.317
_refine_ls_extinction_method none
_refine_ls_goodness_of_fit_ref 1.086
_refine_ls_hydrogen_treatment constr
_refine_ls_matrix_type full
_refine_ls_number_parameters 328
_refine_ls_number_reflns 5589
_refine_ls_number_restraints 102
_refine_ls_restrained_S_all 1.120
_refine_ls_R_factor_all 0.2738
_refine_ls_R_factor_gt 0.1036
_refine_ls_shift/su_max 0.000
_refine_ls_shift/su_mean 0.000
_refine_ls_structure_factor_coef Fsqd
_refine_ls_weighting_details 'calc w=1/[\s^2^(Fo^2^)+(0.1000P)^2^+60.0000P] where P=(Fo^2^+2Fc^2^)/3'
_refine_ls_weighting_scheme calc
_refine_ls_wR_factor_gt 0.2613
_refine_ls_wR_factor_ref 0.3455
_reflns_number_gt 1684
_reflns_number_total 5589
_reflns_threshold_expression >2sigma(I)
_cod_data_source_file c5ce00767d2.cif
_cod_data_source_block Ag1
_cod_depositor_comments 'Adding full bibliography for 7220726--7220734.cif.'
_cod_original_sg_symbol_H-M C2/c
_cod_database_code 7220728

loop_
_symmetry_equiv_pos_as_xyz
'x, y, z'
'-x, y, -z+1/2'
'x+1/2, y+1/2, z'
'-x+1/2, y+1/2, -z+1/2'
'-x, -y, -z'
'x, -y, z-1/2'
'-x+1/2, -y+1/2, -z'
'x+1/2, -y+1/2, z-1/2'

loop_
_atom_site_label
_atom_site_type_symbol
_atom_site_fract_x
_atom_site_fract_y
_atom_site_fract_z
_atom_site_U_iso_or_equiv
_atom_site_adp_type
_atom_site_occupancy
_atom_site_symmetry_multiplicity
_atom_site_calc_flag
_atom_site_refinement_flags
Ag1 Ag 0.0000 0.0000 -0.5000 0.1126(9) Uani 1 2 d S
Ag2 Ag 0.2500 -0.2500 0.5000 0.1195(9) Uani 1 2 d S
S1 S 0.2057(3) 0.3996(4) 0.5263(13) 0.185(3) Uani 1 1 d U
S2 S 0.0912(2) 0.2320(3) 0.3587(10) 0.141(2) Uani 1 1 d U
N2 N 0.1431(3) 0.0076(6) 0.1048(14) 0.071(3) Uani 1 1 d .
C10 C 0.1678(4) 0.0155(7) 0.2244(18) 0.070(4) Uani 1 1 d .
N1 N 0.0414(3) 0.0231(8) -0.3233(16) 0.087(4) Uani 1 1 d .
C3 C 0.0960(4) 0.0499(8) -0.0818(19) 0.075(4) Uani 1 1 d .
N3 N 0.2215(4) -0.1633(6) 0.4041(16) 0.094(4) Uani 1 1 d .
C6 C 0.1245(4) 0.0633(8) 0.0482(17) 0.072(4) Uani 1 1 d .
C4 C 0.0855(4) -0.0140(7) -0.1239(18) 0.074(4) Uani 1 1 d .
H4A H 0.0969 -0.0504 -0.0730 0.088 Uiso 1 1 calc R
C11 C 0.1870(4) -0.0451(7) 0.2865(17) 0.071(4) Uani 1 1 d .
C12 C 0.2153(5) -0.0438(7) 0.4031(18) 0.084(5) Uani 1 1 d .
H12A H 0.2232 -0.0032 0.4468 0.101 Uiso 1 1 calc R
C16 C 0.1659(6) 0.2014(7) 0.3078(16) 0.080(5) Uani 1 1 d .
C15 C 0.1761(4) -0.1074(7) 0.2320(17) 0.082(4) Uani 1 1 d .
H15A H 0.1565 -0.1115 0.1558 0.098 Uiso 1 1 calc R
C8 C 0.1560(5) 0.1343(7) 0.2364(17) 0.075(4) Uani 1 1 d .
C7 C 0.1311(5) 0.1263(7) 0.1103(18) 0.079(4) Uani 1 1 d .
H7A H 0.1186 0.1633 0.0664 0.095 Uiso 1 1 calc R
C20 C 0.2135(6) 0.2818(9) 0.376(2) 0.108(6) Uani 1 1 d .
H20A H 0.2382 0.2950 0.3749 0.129 Uiso 1 1 calc R
C5 C 0.0586(5) -0.0241(8) -0.239(2) 0.078(4) Uani 1 1 d .
H5A H 0.0517 -0.0682 -0.2609 0.094 Uiso 1 1 calc R
C19 C 0.1902(7) 0.3229(8) 0.435(2) 0.099(6) Uani 1 1 d .
C2 C 0.0790(5) 0.1012(8) -0.162(2) 0.088(5) Uani 1 1 d .
H2A H 0.0854 0.1452 -0.1363 0.106 Uiso 1 1 calc R
C14 C 0.1944(5) -0.1642(8) 0.291(2) 0.095(5) Uani 1 1 d .
H14A H 0.1872 -0.2055 0.2497 0.113 Uiso 1 1 calc R
O3 O 0.0866(5) 0.1699(8) 0.415(2) 0.177(5) Uani 1 1 d U
C17 C 0.1401(5) 0.2453(8) 0.3604(18) 0.087(5) Uani 1 1 d .
C9 C 0.1749(4) 0.0794(7) 0.2980(17) 0.079(4) Uani 1 1 d .
H9 H 0.1918 0.0833 0.3841 0.095 Uiso 1 1 calc R
C1 C 0.0522(5) 0.0883(9) -0.280(2) 0.102(6) Uani 1 1 d .
H1A H 0.0410 0.1243 -0.3331 0.122 Uiso 1 1 calc R
C18 C 0.1542(7) 0.3068(7) 0.427(2) 0.116(7) Uani 1 1 d .
H18A H 0.1376 0.3365 0.4653 0.139 Uiso 1 1 calc R
C21 C 0.2031(6) 0.2200(8) 0.3145(18) 0.097(5) Uani 1 1 d .
H21A H 0.2207 0.1916 0.2785 0.117 Uiso 1 1 calc R
C13 C 0.2318(5) -0.1029(8) 0.4549(18) 0.093(5) Uani 1 1 d .
H13A H 0.2516 -0.1003 0.5307 0.112 Uiso 1 1 calc R
O2 O 0.0766(5) 0.2343(9) 0.203(2) 0.183(6) Uani 1 1 d U
O1 O 0.0770(4) 0.2832(8) 0.445(2) 0.176(5) Uani 1 1 d U
O6 O 0.1796(6) 0.4451(9) 0.497(3) 0.230(7) Uani 1 1 d U
O5 O 0.2205(6) 0.3852(9) 0.666(3) 0.217(7) Uani 1 1 d U
O4 O 0.2397(7) 0.4162(10) 0.461(3) 0.246(8) Uani 1 1 d U
O1W O 0.1779(6) 0.4398(9) 0.121(2) 0.218(8) Uani 1 1 d U
O2W O 0.0055(6) 0.1568(11) 0.076(2) 0.231(8) Uani 1 1 d U
O3W O 0.1784(7) 0.3292(11) 0.910(3) 0.272(10) Uani 1 1 d U

loop_
_atom_site_aniso_label
_atom_site_aniso_U_11
_atom_site_aniso_U_22
_atom_site_aniso_U_33
_atom_site_aniso_U_23
_atom_site_aniso_U_13
_atom_site_aniso_U_12
Ag1 0.0713(12) 0.155(2) 0.1104(16) -0.0198(14) 0.0051(11) 0.0028(13)
Ag2 0.185(2) 0.0722(13) 0.0972(15) 0.0055(11) -0.0057(14) 0.0359(14)
S1 0.197(7) 0.094(4) 0.253(8) -0.072(6) -0.042(6) -0.005(5)
S2 0.162(5) 0.073(3) 0.197(6) -0.037(4) 0.063(5) -0.011(4)
N2 0.088(8) 0.056(8) 0.070(8) 0.007(7) 0.018(7) -0.005(7)
C10 0.096(11) 0.044(9) 0.073(11) 0.001(8) 0.022(10) 0.010(8)
N1 0.064(8) 0.091(11) 0.109(11) -0.001(9) 0.017(8) 0.013(8)
C3 0.073(10) 0.057(10) 0.098(13) 0.004(9) 0.024(10) 0.008(9)
N3 0.147(13) 0.050(8) 0.083(10) -0.006(7) 0.002(10) 0.008(8)
C6 0.085(11) 0.063(11) 0.068(10) 0.013(9) 0.009(9) 0.004(9)
C4 0.082(11) 0.053(10) 0.087(12) 0.001(8) 0.016(10) 0.005(9)
C11 0.093(11) 0.046(9) 0.074(11) -0.011(8) 0.013(9) 0.002(8)
C12 0.121(14) 0.044(9) 0.085(12) -0.009(8) -0.002(11) 0.012(9)
C16 0.148(16) 0.030(8) 0.063(10) 0.002(7) 0.023(11) -0.001(10)
C15 0.110(13) 0.060(10) 0.074(11) -0.007(8) 0.000(9) -0.001(9)
C8 0.119(13) 0.044(9) 0.065(11) -0.002(8) 0.014(10) -0.005(9)
C7 0.113(13) 0.046(9) 0.080(12) 0.002(8) 0.016(10) -0.003(9)
C20 0.141(16) 0.066(12) 0.112(15) -0.015(11) -0.008(13) -0.008(12)
C5 0.077(11) 0.054(10) 0.107(14) -0.015(10) 0.026(11) 0.001(9)
C19 0.136(17) 0.055(11) 0.107(14) -0.028(10) 0.010(13) -0.006(12)
C2 0.082(12) 0.068(11) 0.113(15) -0.014(11) 0.000(11) -0.002(10)
C14 0.135(16) 0.047(10) 0.101(14) -0.004(9) 0.007(12) 0.004(10)
O3 0.191(11) 0.114(9) 0.237(12) -0.012(9) 0.069(10) -0.025(9)
C17 0.128(14) 0.046(9) 0.088(11) 0.009(9) 0.019(10) 0.000(10)
C9 0.112(12) 0.048(9) 0.077(11) 0.000(8) 0.007(9) -0.001(9)
C1 0.098(14) 0.075(13) 0.138(18) 0.011(12) 0.036(13) 0.005(11)
C18 0.17(2) 0.035(10) 0.143(17) -0.011(10) 0.031(16) -0.010(12)
C21 0.150(17) 0.060(11) 0.083(12) -0.008(9) 0.018(12) -0.029(12)
C13 0.128(14) 0.064(11) 0.084(12) -0.005(9) -0.010(10) 0.012(11)
O2 0.161(10) 0.176(11) 0.212(12) -0.030(11) 0.026(10) 0.007(9)
O1 0.172(10) 0.132(9) 0.233(12) -0.056(9) 0.062(9) -0.011(9)
O6 0.257(13) 0.126(10) 0.288(13) -0.068(11) -0.067(12) 0.004(10)
O5 0.260(13) 0.158(11) 0.223(13) -0.083(11) -0.031(12) 0.004(10)
O4 0.267(14) 0.177(12) 0.291(14) -0.069(11) 0.003(13) -0.051(12)
O1W 0.277(16) 0.166(13) 0.208(14) 0.025(11) 0.012(13) -0.001(12)
O2W 0.229(14) 0.227(15) 0.235(15) -0.037(13) 0.011(13) 0.017(13)
O3W 0.285(17) 0.234(16) 0.285(18) 0.023(14) -0.027(15) -0.005(14)

loop_
_atom_type_symbol
_atom_type_description
_atom_type_scat_dispersion_real
_atom_type_scat_dispersion_imag
_atom_type_scat_source
C C 0.0033 0.0016 'International Tables Vol C Tables 4.2.6.8 and 6.1.1.4'
Ag Ag -0.8971 1.1015 'International Tables Vol C Tables 4.2.6.8 and 6.1.1.4'
S S 0.1246 0.1234 'International Tables Vol C Tables 4.2.6.8 and 6.1.1.4'
N N 0.0061 0.0033 'International Tables Vol C Tables 4.2.6.8 and 6.1.1.4'
O O 0.0106 0.0060 'International Tables Vol C Tables 4.2.6.8 and 6.1.1.4'
H H 0.0000 0.0000 'International Tables Vol C Tables 4.2.6.8 and 6.1.1.4'

loop_
_geom_angle_atom_site_label_1
_geom_angle_atom_site_label_2
_geom_angle_atom_site_label_3
_geom_angle
_geom_angle_site_symmetry_3
N1 Ag1 N1 180.0(5) 5_554
N3 Ag2 N3 180.0(8) 7_546
O6 S1 O5 122.9(17) .
O6 S1 O4 112.4(17) .
O5 S1 O4 98.3(15) .
O6 S1 C19 108.6(12) .
O5 S1 C19 108.1(12) .
O4 S1 C19 104.8(13) .
O3 S2 O1 113.7(11) .
O3 S2 O2 109.7(11) .
O1 S2 O2 112.5(12) .
O3 S2 C17 107.0(10) .
O1 S2 C17 107.6(9) .
O2 S2 C17 105.9(9) .
C10 N2 C6 117.6(12) .
N2 C10 C9 122.8(13) .
N2 C10 C11 117.1(13) .
C9 C10 C11 120.0(15) .
C5 N1 C1 113.8(15) .
C5 N1 Ag1 121.6(13) .
C1 N1 Ag1 124.5(13) .
C2 C3 C4 117.4(16) .
C2 C3 C6 120.6(15) .
C4 C3 C6 122.0(15) .
C14 N3 C13 115.4(14) .
C14 N3 Ag2 125.1(11) .
C13 N3 Ag2 119.5(13) .
N2 C6 C7 122.3(15) .
N2 C6 C3 114.3(14) .
C7 C6 C3 123.3(14) .
C5 C4 C3 120.3(15) .
C5 C4 H4A 119.9 .
C3 C4 H4A 119.9 .
C12 C11 C15 116.4(14) .
C12 C11 C10 123.4(13) .
C15 C11 C10 120.2(15) .
C11 C12 C13 119.8(14) .
C11 C12 H12A 120.1 .
C13 C12 H12A 120.1 .
C21 C16 C17 119.5(14) .
C21 C16 C8 116.3(16) .
C17 C16 C8 124.2(17) .
C14 C15 C11 119.7(15) .
C14 C15 H15A 120.2 .
C11 C15 H15A 120.2 .
C7 C8 C9 119.2(14) .
C7 C8 C16 123.6(14) .
C9 C8 C16 117.0(15) .
C8 C7 C6 120.2(14) .
C8 C7 H7A 119.9 .
C6 C7 H7A 119.9 .
C19 C20 C21 123.6(19) .
C19 C20 H20A 118.2 .
C21 C20 H20A 118.2 .
N1 C5 C4 125.6(14) .
N1 C5 H5A 117.2 .
C4 C5 H5A 117.2 .
C20 C19 C18 118.6(17) .
C20 C19 S1 121.9(18) .
C18 C19 S1 119.4(16) .
C3 C2 C1 120.3(16) .
C3 C2 H2A 119.9 .
C1 C2 H2A 119.9 .
N3 C14 C15 124.2(15) .
N3 C14 H14A 117.9 .
C15 C14 H14A 117.9 .
C16 C17 C18 117.1(17) .
C16 C17 S2 126.7(13) .
C18 C17 S2 116.2(15) .
C8 C9 C10 117.8(15) .
C8 C9 H9 121.1 .
C10 C9 H9 121.1 .
C2 C1 N1 122.6(16) .
C2 C1 H1A 118.7 .
N1 C1 H1A 118.7 .
C19 C18 C17 122.4(18) .
C19 C18 H18A 118.8 .
C17 C18 H18A 118.8 .
C16 C21 C20 118.6(18) .
C16 C21 H21A 120.7 .
C20 C21 H21A 120.7 .
N3 C13 C12 124.5(16) .
N3 C13 H13A 117.7 .
C12 C13 H13A 117.7 .

loop_
_geom_bond_atom_site_label_1
_geom_bond_atom_site_label_2
_geom_bond_distance
_geom_bond_site_symmetry_2
Ag1 N1 2.103(13) .
Ag1 N1 2.103(13) 5_554
Ag2 N3 2.144(13) .
Ag2 N3 2.144(13) 7_546
S1 O6 1.31(2) .
S1 O5 1.33(2) .
S1 O4 1.44(2) .
S1 C19 1.792(17) .
S2 O3 1.352(16) .
S2 O1 1.403(14) .
S2 O2 1.428(19) .
S2 C17 1.780(18) .
N2 C10 1.324(17) .
N2 C6 1.367(16) .
C10 C9 1.444(18) .
C10 C11 1.473(19) .
N1 C5 1.320(18) .
N1 C1 1.40(2) .
C3 C2 1.36(2) .
C3 C4 1.371(19) .
C3 C6 1.49(2) .
N3 C14 1.327(19) .
N3 C13 1.326(18) .
C6 C7 1.382(19) .
C4 C5 1.351(19) .
C4 H4A 0.9300 .
C11 C12 1.378(19) .
C11 C15 1.378(18) .
C12 C13 1.380(19) .
C12 H12A 0.9300 .
C16 C21 1.39(2) .
C16 C17 1.39(2) .
C16 C8 1.508(19) .
C15 C14 1.39(2) .
C15 H15A 0.9300 .
C8 C7 1.372(19) .
C8 C9 1.376(19) .
C7 H7A 0.9300 .
C20 C19 1.32(2) .
C20 C21 1.38(2) .
C20 H20A 0.9300 .
C5 H5A 0.9300 .
C19 C18 1.33(2) .
C2 C1 1.38(2) .
C2 H2A 0.9300 .
C14 H14A 0.9300 .
C17 C18 1.43(2) .
C9 H9 0.9300 .
C1 H1A 0.9300 .
C18 H18A 0.9300 .
C21 H21A 0.9300 .
C13 H13A 0.9300 .

loop_
_geom_torsion_atom_site_label_1
_geom_torsion_atom_site_label_2
_geom_torsion_atom_site_label_3
_geom_torsion_atom_site_label_4
_geom_torsion
_geom_torsion_site_symmetry_1
C6 N2 C10 C9 2(2) .
C6 N2 C10 C11 178.7(12) .
N1 Ag1 N1 C5 70.8(9) 5_554
N1 Ag1 N1 C1 -106.7(15) 5_554
N3 Ag2 N3 C14 158(100) 7_546
N3 Ag2 N3 C13 -20(100) 7_546
C10 N2 C6 C7 1(2) .
C10 N2 C6 C3 -177.4(12) .
C2 C3 C6 N2 -171.4(13) .
C4 C3 C6 N2 10(2) .
C2 C3 C6 C7 10(2) .
C4 C3 C6 C7 -168.4(14) .
C2 C3 C4 C5 -1(2) .
C6 C3 C4 C5 177.7(13) .
N2 C10 C11 C12 175.0(13) .
C9 C10 C11 C12 -8(2) .
N2 C10 C11 C15 -7(2) .
C9 C10 C11 C15 169.7(14) .
C15 C11 C12 C13 2(2) .
C10 C11 C12 C13 179.9(14) .
C12 C11 C15 C14 -2(2) .
C10 C11 C15 C14 -180.0(14) .
C21 C16 C8 C7 -120.0(18) .
C17 C16 C8 C7 58(2) .
C21 C16 C8 C9 56.2(19) .
C17 C16 C8 C9 -126.2(16) .
C9 C8 C7 C6 2(2) .
C16 C8 C7 C6 177.7(15) .
N2 C6 C7 C8 -2(2) .
C3 C6 C7 C8 175.6(13) .
C1 N1 C5 C4 -2(2) .
Ag1 N1 C5 C4 179.8(11) .
C3 C4 C5 N1 3(2) .
C21 C20 C19 C18 -5(3) .
C21 C20 C19 S1 175.2(14) .
O6 S1 C19 C20 144(2) .
O5 S1 C19 C20 -80(2) .
O4 S1 C19 C20 24(2) .
O6 S1 C19 C18 -35(2) .
O5 S1 C19 C18 100(2) .
O4 S1 C19 C18 -156(2) .
C4 C3 C2 C1 0(2) .
C6 C3 C2 C1 -178.9(14) .
C13 N3 C14 C15 -3(3) .
Ag2 N3 C14 C15 179.3(12) .
C11 C15 C14 N3 3(3) .
C21 C16 C17 C18 -3(2) .
C8 C16 C17 C18 179.3(14) .
C21 C16 C17 S2 178.7(12) .
C8 C16 C17 S2 1(2) .
O3 S2 C17 C16 47.7(17) .
O1 S2 C17 C16 170.2(15) .
O2 S2 C17 C16 -69.3(16) .
O3 S2 C17 C18 -130.5(14) .
O1 S2 C17 C18 -8.0(17) .
O2 S2 C17 C18 112.5(14) .
C7 C8 C9 C10 1(2) .
C16 C8 C9 C10 -175.7(13) .
N2 C10 C9 C8 -2(2) .
C11 C10 C9 C8 -179.4(13) .
C3 C2 C1 N1 0(3) .
C5 N1 C1 C2 1(2) .
Ag1 N1 C1 C2 178.8(12) .
C20 C19 C18 C17 2(3) .
S1 C19 C18 C17 -177.9(13) .
C16 C17 C18 C19 2(3) .
S2 C17 C18 C19 180.0(17) .
C17 C16 C21 C20 1(2) .
C8 C16 C21 C20 178.6(14) .
C19 C20 C21 C16 3(3) .
C14 N3 C13 C12 3(3) .
Ag2 N3 C13 C12 -179.2(13) .
C11 C12 C13 N3 -3(3) .

loop_
_platon_squeeze_void_nr
_platon_squeeze_void_average_x
_platon_squeeze_void_average_y
_platon_squeeze_void_average_z
_platon_squeeze_void_volume
_platon_squeeze_void_count_electrons
_platon_squeeze_void_content
1 0.000 0.500 -0.032 927 1070 ' '
2 0.500 0.000 0.006 927 1071 ' '
